data_2233410
loop_
_publ_author_name
'Han, Sun Hwa'
'Lee, Soon W.'

_publ_section_title
;
 (<i>E</i>)-4-{[(Pyridin-4-ylmethylidene)amino]methyl}benzoic acid
;
_journal_coeditor_code CV5218
_journal_issue 2
_journal_name_full 'Acta Crystallographica Section E'
_journal_page_first o294
_journal_paper_doi 10.1107/S1600536811056212
_journal_volume 68
_journal_year 2012
_chemical_formula_iupac 'C14 H12 N2 O2'
_chemical_formula_moiety 'C14 H12 N2 O2'
_chemical_formula_sum 'C14 H12 N2 O2'
_chemical_formula_weight 240.26
_chemical_name_systematic
;
(<i>E</i>)-4-{[(Pyridin-4-ylmethylidene)amino]methyl}benzoic acid
;
_space_group_IT_number 14
_symmetry_cell_setting monoclinic
_symmetry_space_group_name_Hall '-P 2yn'
_symmetry_space_group_name_H-M 'P 1 21/n 1'
_atom_sites_solution_hydrogens geom
_atom_sites_solution_primary direct
_atom_sites_solution_secondary difmap
_audit_creation_method SHELXL-97
_cell_angle_alpha 90.00
_cell_angle_beta 98.1230(10)
_cell_angle_gamma 90.00
_cell_formula_units_Z 4
_cell_length_a 4.26130(10)
_cell_length_b 26.5565(6)
_cell_length_c 10.3983(2)
_cell_measurement_reflns_used 6768
_cell_measurement_temperature 296(2)
_cell_measurement_theta_max 27.17
_cell_measurement_theta_min 2.50
_cell_volume 1164.92(4)
_computing_cell_refinement 'SAINT (Bruker, 2007)'
_computing_data_collection 'SMART (Bruker, 2007)'
_computing_data_reduction 'SAINT (Bruker, 2007)'
_computing_molecular_graphics 'SHELXTL (Sheldrick, 2008)'
_computing_publication_material 'SHELXTL (Sheldrick, 2008)'
_computing_structure_refinement 'SHELXTL (Sheldrick, 2008)'
_computing_structure_solution 'SHELXTL (Sheldrick, 2008)'
_diffrn_ambient_temperature 296(2)
_diffrn_measured_fraction_theta_full 0.998
_diffrn_measured_fraction_theta_max 0.998
_diffrn_measurement_device_type 'Bruker SMART CCD area-detector'
_diffrn_measurement_method 'phi and omega scans'
_diffrn_radiation_monochromator graphite
_diffrn_radiation_source 'sealed tube'
_diffrn_radiation_type MoK\a
_diffrn_radiation_wavelength 0.71073
_diffrn_reflns_av_R_equivalents 0.0669
_diffrn_reflns_av_sigmaI/netI 0.0380
_diffrn_reflns_limit_h_max 5
_diffrn_reflns_limit_h_min -5
_diffrn_reflns_limit_k_max 35
_diffrn_reflns_limit_k_min -35
_diffrn_reflns_limit_l_max 13
_diffrn_reflns_limit_l_min -13
_diffrn_reflns_number 22041
_diffrn_reflns_theta_full 28.31
_diffrn_reflns_theta_max 28.31
_diffrn_reflns_theta_min 1.53
_exptl_absorpt_coefficient_mu 0.094
_exptl_absorpt_correction_T_max 0.9963
_exptl_absorpt_correction_T_min 0.9547
_exptl_absorpt_correction_type multi-scan
_exptl_absorpt_process_details '(SADABS; Sheldrick, 1996)'
_exptl_crystal_colour colourless
_exptl_crystal_density_diffrn 1.370
_exptl_crystal_density_method 'not measured'
_exptl_crystal_description block
_exptl_crystal_F_000 504
_exptl_crystal_size_max 0.50
_exptl_crystal_size_mid 0.20
_exptl_crystal_size_min 0.04
_refine_diff_density_max 0.156
_refine_diff_density_min -0.248
_refine_ls_extinction_method none
_refine_ls_goodness_of_fit_ref 1.032
_refine_ls_hydrogen_treatment mixed
_refine_ls_matrix_type full
_refine_ls_number_parameters 167
_refine_ls_number_reflns 2899
_refine_ls_number_restraints 0
_refine_ls_restrained_S_all 1.032
_refine_ls_R_factor_all 0.0798
_refine_ls_R_factor_gt 0.0470
_refine_ls_shift/su_max 0.000
_refine_ls_shift/su_mean 0.000
_refine_ls_structure_factor_coef Fsqd
_refine_ls_weighting_details 'calc w=1/[\s^2^(Fo^2^)+(0.0608P)^2^+0.0198P] where P=(Fo^2^+2Fc^2^)/3'
_refine_ls_weighting_scheme calc
_refine_ls_wR_factor_gt 0.1032
_refine_ls_wR_factor_ref 0.1176
_reflns_number_gt 1862
_reflns_number_total 2899
_reflns_threshold_expression I>2sigma(I)
_cod_data_source_file cv5218.cif
_cod_data_source_block I
_cod_original_sg_symbol_H-M 'P 21/n  '
_cod_database_code 2233410
_cod_database_fobs_code 2233410

loop_
_symmetry_equiv_pos_as_xyz
'x, y, z'
'-x+1/2, y+1/2, -z+1/2'
'-x, -y, -z'
'x-1/2, -y-1/2, z-1/2'

loop_
_atom_site_type_symbol
_atom_site_label
_atom_site_fract_x
_atom_site_fract_y
_atom_site_fract_z
_atom_site_U_iso_or_equiv
_atom_site_adp_type
_atom_site_calc_flag
_atom_site_refinement_flags
_atom_site_occupancy
_atom_site_symmetry_multiplicity
O O1 -0.0038(3) 0.06332(4) 0.16807(10) 0.0586(3) Uani d . 1 1
O O2 0.0065(3) 0.07470(4) 0.38031(10) 0.0686(4) Uani d . 1 1
N N1 -0.1682(3) 0.48063(4) 0.29341(12) 0.0484(3) Uani d . 1 1
N N2 0.4831(3) 0.32170(4) 0.27822(11) 0.0449(3) Uani d . 1 1
C C1 -0.0562(3) 0.44698(5) 0.38388(13) 0.0469(4) Uani d . 1 1
H H1 -0.1024 0.4515 0.4679 0.056 Uiso calc R 1 1
C C2 0.1236(3) 0.40608(5) 0.35942(13) 0.0441(3) Uani d . 1 1
H H2 0.1961 0.3835 0.4254 0.053 Uiso calc R 1 1
C C3 0.1953(3) 0.39898(5) 0.23455(13) 0.0398(3) Uani d . 1 1
C C4 0.0795(3) 0.43362(5) 0.14082(14) 0.0500(4) Uani d . 1 1
H H4 0.1227 0.4301 0.0561 0.060 Uiso calc R 1 1
C C5 -0.0998(4) 0.47320(5) 0.17373(14) 0.0537(4) Uani d . 1 1
H H5 -0.1776 0.4960 0.1092 0.064 Uiso calc R 1 1
C C6 0.3881(3) 0.35649(5) 0.20028(13) 0.0432(3) Uani d . 1 1
H H6 0.4426 0.3553 0.1168 0.052 Uiso calc R 1 1
C C7 0.6761(3) 0.28186(5) 0.23166(15) 0.0501(4) Uani d . 1 1
H H7A 0.8847 0.2818 0.2830 0.060 Uiso calc R 1 1
H H7B 0.7018 0.2884 0.1420 0.060 Uiso calc R 1 1
C C8 0.5224(3) 0.23103(5) 0.24140(13) 0.0411(3) Uani d . 1 1
C C9 0.4602(4) 0.21317(6) 0.36002(14) 0.0524(4) Uani d . 1 1
H H9 0.5154 0.2325 0.4343 0.063 Uiso calc R 1 1
C C10 0.3177(4) 0.16720(5) 0.36952(13) 0.0498(4) Uani d . 1 1
H H10 0.2795 0.1557 0.4504 0.060 Uiso calc R 1 1
C C11 0.2303(3) 0.13776(5) 0.26076(12) 0.0393(3) Uani d . 1 1
C C12 0.2926(3) 0.15529(5) 0.14231(13) 0.0476(4) Uani d . 1 1
H H12 0.2361 0.1360 0.0679 0.057 Uiso calc R 1 1
C C13 0.4390(3) 0.20139(5) 0.13340(13) 0.0481(4) Uani d . 1 1
H H13 0.4819 0.2126 0.0529 0.058 Uiso calc R 1 1
C C14 0.0674(3) 0.08894(5) 0.27622(13) 0.0448(3) Uani d . 1 1
H H1O1 -0.134(5) 0.0309(7) 0.1844(18) 0.103(7) Uiso d . 1 1

loop_
_atom_site_aniso_label
_atom_site_aniso_U_11
_atom_site_aniso_U_22
_atom_site_aniso_U_33
_atom_site_aniso_U_12
_atom_site_aniso_U_13
_atom_site_aniso_U_23
O1 0.0841(8) 0.0469(6) 0.0460(6) -0.0180(6) 0.0131(5) -0.0060(5)
O2 0.1020(9) 0.0593(7) 0.0464(6) -0.0290(6) 0.0169(6) 0.0012(5)
N1 0.0581(7) 0.0364(6) 0.0507(7) 0.0011(5) 0.0079(6) 0.0011(5)
N2 0.0482(7) 0.0347(6) 0.0532(7) -0.0032(5) 0.0124(6) 0.0004(5)
C1 0.0596(9) 0.0401(8) 0.0416(8) -0.0019(7) 0.0093(7) -0.0015(6)
C2 0.0527(8) 0.0375(7) 0.0417(8) -0.0014(6) 0.0051(6) 0.0036(6)
C3 0.0417(7) 0.0333(7) 0.0449(8) -0.0070(6) 0.0073(6) -0.0001(6)
C4 0.0644(9) 0.0452(8) 0.0419(8) 0.0012(7) 0.0131(7) 0.0049(6)
C5 0.0695(10) 0.0432(9) 0.0489(9) 0.0063(7) 0.0097(8) 0.0092(7)
C6 0.0449(8) 0.0403(8) 0.0461(8) -0.0058(6) 0.0129(6) 0.0008(6)
C7 0.0470(8) 0.0417(8) 0.0649(10) 0.0011(6) 0.0189(7) 0.0037(7)
C8 0.0397(7) 0.0352(7) 0.0504(8) 0.0051(6) 0.0133(6) 0.0014(6)
C9 0.0672(10) 0.0479(8) 0.0437(8) -0.0111(7) 0.0137(7) -0.0081(7)
C10 0.0691(10) 0.0459(8) 0.0365(7) -0.0076(7) 0.0151(7) 0.0005(6)
C11 0.0428(7) 0.0362(7) 0.0394(7) 0.0032(6) 0.0073(6) 0.0001(6)
C12 0.0599(9) 0.0463(8) 0.0373(7) -0.0027(7) 0.0090(7) -0.0048(6)
C13 0.0585(9) 0.0475(8) 0.0405(8) 0.0010(7) 0.0148(7) 0.0074(6)
C14 0.0521(8) 0.0413(8) 0.0412(8) -0.0016(6) 0.0073(6) 0.0003(6)

loop_
_atom_type_symbol
_atom_type_description
_atom_type_scat_dispersion_real
_atom_type_scat_dispersion_imag
_atom_type_scat_source
C C 0.0033 0.0016 'International Tables Vol C Tables 4.2.6.8 and 6.1.1.4'
H H 0.0000 0.0000 'International Tables Vol C Tables 4.2.6.8 and 6.1.1.4'
N N 0.0061 0.0033 'International Tables Vol C Tables 4.2.6.8 and 6.1.1.4'
O O 0.0106 0.0060 'International Tables Vol C Tables 4.2.6.8 and 6.1.1.4'

loop_
_geom_angle_atom_site_label_1
_geom_angle_atom_site_label_2
_geom_angle_atom_site_label_3
_geom_angle
C14 O1 H1O1 110.4(10)
C5 N1 C1 117.07(12)
C6 N2 C7 117.54(12)
N1 C1 C2 123.49(13)
N1 C1 H1 118.3
C2 C1 H1 118.3
C1 C2 C3 118.88(12)
C1 C2 H2 120.6
C3 C2 H2 120.6
C4 C3 C2 117.78(12)
C4 C3 C6 119.81(12)
C2 C3 C6 122.40(12)
C5 C4 C3 119.42(13)
C5 C4 H4 120.3
C3 C4 H4 120.3
N1 C5 C4 123.37(13)
N1 C5 H5 118.3
C4 C5 H5 118.3
N2 C6 C3 123.23(12)
N2 C6 H6 118.4
C3 C6 H6 118.4
N2 C7 C8 110.77(11)
N2 C7 H7A 109.5
C8 C7 H7A 109.5
N2 C7 H7B 109.5
C8 C7 H7B 109.5
H7A C7 H7B 108.1
C13 C8 C9 118.17(12)
C13 C8 C7 121.40(12)
C9 C8 C7 120.43(13)
C10 C9 C8 120.79(13)
C10 C9 H9 119.6
C8 C9 H9 119.6
C9 C10 C11 120.99(13)
C9 C10 H10 119.5
C11 C10 H10 119.5
C12 C11 C10 118.48(12)
C12 C11 C14 122.84(12)
C10 C11 C14 118.67(12)
C11 C12 C13 120.33(13)
C11 C12 H12 119.8
C13 C12 H12 119.8
C8 C13 C12 121.24(12)
C8 C13 H13 119.4
C12 C13 H13 119.4
O2 C14 O1 123.50(13)
O2 C14 C11 122.08(13)
O1 C14 C11 114.42(12)

loop_
_geom_bond_atom_site_label_1
_geom_bond_atom_site_label_2
_geom_bond_distance
O1 C14 1.3127(16)
O1 H1O1 1.05(2)
O2 C14 1.2088(15)
N1 C5 1.3325(18)
N1 C1 1.3358(17)
N2 C6 1.2575(16)
N2 C7 1.4639(17)
C1 C2 1.3735(19)
C1 H1 0.9300
C2 C3 1.3881(18)
C2 H2 0.9300
C3 C4 1.3797(18)
C3 C6 1.4691(18)
C4 C5 1.371(2)
C4 H4 0.9300
C5 H5 0.9300
C6 H6 0.9300
C7 C8 1.5101(18)
C7 H7A 0.9700
C7 H7B 0.9700
C8 C13 1.3764(18)
C8 C9 1.3817(19)
C9 C10 1.3734(19)
C9 H9 0.9300
C10 C11 1.3819(18)
C10 H10 0.9300
C11 C12 1.3774(18)
C11 C14 1.4899(19)
C12 C13 1.3828(19)
C12 H12 0.9300
C13 H13 0.9300

loop_
_geom_hbond_atom_site_label_D
_geom_hbond_atom_site_label_H
_geom_hbond_atom_site_label_A
_geom_hbond_site_symmetry_A
_geom_hbond_distance_DH
_geom_hbond_distance_HA
_geom_hbond_distance_DA
_geom_hbond_angle_DHA
O1 H1O1 N1 2_445 1.05(2) 1.61(2) 2.6634(15) 178.7(18)

loop_
_cod_related_entry_id
_cod_related_entry_database
_cod_related_entry_code
1 ChemSpider 30657392
